data_4100410
loop_
_publ_author_name
Balana,A.I.
Carmona,D.
Lahoz,F.J.
Lamata,M.P.
Merino,P.
Oro,L.A.
Rodriguez,R.
Tejero,T.
Viguri,F.

_journal_name_full 'Journal of the American Chemical Society'
_journal_year 2005
_chemical_absolute_configuration rmad
_chemical_formula_moiety 'C42 H50 N O P2 Rh, 2(F6 Sb ), C Cl2 '
_chemical_formula_sum 'C43 H50 Cl2 F12 N O P2 Rh Sb2'
_chemical_formula_weight 1304.09
_space_group_IT_number 92
_space_group_name_Hall 'P 4abw 2nw'
_space_group_name_H-M_alt 'P 41 21 2'
_symmetry_cell_setting tetragonal
_symmetry_space_group_name_Hall 'P 4abw 2nw'
_symmetry_space_group_name_H-M 'P 41 21 2'
_cell_angle_alpha 90.00
_cell_angle_beta 90.00
_cell_angle_gamma 90.00
_cell_formula_units_Z 8
_cell_length_a 13.6725(3)
_cell_length_b 13.6725(3)
_cell_length_c 52.004(3)
_cell_measurement_temperature 100(2)
_cell_volume 9721.5(6)
_diffrn_ambient_temperature 100(2)
_exptl_crystal_density_diffrn 1.782
_cod_database_code 4100410

loop_
_symmetry_equiv_pos_as_xyz
'x, y, z'
'-x, -y, z+1/2'
'-y+1/2, x+1/2, z+1/4'
'y+1/2, -x+1/2, z+3/4'
'-x+1/2, y+1/2, -z+1/4'
'x+1/2, -y+1/2, -z+3/4'
'y, x, -z'
'-y, -x, -z+1/2'

loop_
_atom_site_label
_atom_site_type_symbol
_atom_site_fract_x
_atom_site_fract_y
_atom_site_fract_z
_atom_site_U_iso_or_equiv
_atom_site_adp_type
_atom_site_occupancy
_atom_site_symmetry_multiplicity
_atom_site_calc_flag
_atom_site_refinement_flags
_atom_site_disorder_assembly
_atom_site_disorder_group
Rh1 Rh 0.88765(5) 0.43339(5) 0.958866(12) 0.02231(15) Uani 1 1 d . . .
P1 P 0.77455(18) 0.39475(19) 0.92712(4) 0.0264(5) Uani 1 1 d . . .
P2 P 1.00137(18) 0.36986(19) 0.92949(5) 0.0275(5) Uani 1 1 d . . .
O1 O 0.9181(5) 0.5597(5) 0.93692(15) 0.0401(17) Uani 1 1 d . . .
N1 N 0.8731(7) 0.6477(6) 0.93493(15) 0.0337(19) Uani 1 1 d . . .
C1 C 0.8208(8) 0.4825(8) 0.99597(18) 0.034(2) Uani 1 1 d . . .
C2 C 0.8083(7) 0.3795(8) 0.99369(16) 0.031(2) Uani 1 1 d . . .
C3 C 0.9020(8) 0.3375(8) 0.99189(16) 0.034(2) Uani 1 1 d . . .
C4 C 0.9774(7) 0.4126(7) 0.99470(16) 0.028(2) Uani 1 1 d . . .
C5 C 0.9261(8) 0.5017(7) 0.99636(18) 0.031(2) Uani 1 1 d . . .
C6 C 0.7435(9) 0.5550(10) 1.0027(2) 0.050(3) Uani 1 1 d . . .
H6A H 0.6883 0.5482 0.9908 0.075 Uiso 1 1 calc R . .
H6B H 0.7704 0.6212 1.0015 0.075 Uiso 1 1 calc R . .
H6C H 0.7210 0.5431 1.0204 0.075 Uiso 1 1 calc R . .
C7 C 0.7158(8) 0.3269(9) 0.9969(2) 0.037(2) Uani 1 1 d . . .
H7A H 0.7141 0.2710 0.9851 0.056 Uiso 1 1 calc R . .
H7B H 0.6612 0.3709 0.9931 0.056 Uiso 1 1 calc R . .
H7C H 0.7105 0.3035 1.0147 0.056 Uiso 1 1 calc R . .
C8 C 0.9241(11) 0.2304(9) 0.9954(2) 0.051(3) Uani 1 1 d . . .
H8A H 0.9391 0.2175 1.0135 0.077 Uiso 1 1 calc R . .
H8B H 0.9804 0.2124 0.9847 0.077 Uiso 1 1 calc R . .
H8C H 0.8671 0.1917 0.9902 0.077 Uiso 1 1 calc R . .
C9 C 1.0828(8) 0.3980(9) 0.99867(19) 0.041(2) Uani 1 1 d . . .
H9A H 1.1185 0.4553 0.9923 0.062 Uiso 1 1 calc R . .
H9B H 1.1042 0.3396 0.9893 0.062 Uiso 1 1 calc R . .
H9C H 1.0960 0.3895 1.0171 0.062 Uiso 1 1 calc R . .
C10 C 0.9723(9) 0.6024(9) 0.9992(2) 0.048(3) Uani 1 1 d . . .
H10A H 0.9970 0.6104 1.0167 0.072 Uiso 1 1 calc R . .
H10B H 0.9231 0.6528 0.9956 0.072 Uiso 1 1 calc R . .
H10C H 1.0265 0.6089 0.9870 0.072 Uiso 1 1 calc R . .
C11 C 0.7062(8) 0.2813(8) 0.92981(17) 0.033(2) Uani 1 1 d . . .
C12 C 0.7557(8) 0.1993(8) 0.9400(2) 0.037(2) Uani 1 1 d . . .
H12 H 0.8200 0.2061 0.9467 0.044 Uiso 1 1 calc R . .
C13 C 0.7100(9) 0.1091(9) 0.9401(2) 0.048(3) Uani 1 1 d . . .
H13 H 0.7445 0.0535 0.9462 0.057 Uiso 1 1 calc R . .
C14 C 0.6140(10) 0.0982(9) 0.9314(2) 0.051(3) Uani 1 1 d . . .
H14 H 0.5815 0.0368 0.9322 0.062 Uiso 1 1 calc R . .
C15 C 0.5682(8) 0.1800(8) 0.9215(2) 0.040(2) Uani 1 1 d . . .
H15 H 0.5030 0.1747 0.9154 0.048 Uiso 1 1 calc R . .
C16 C 0.6150(8) 0.2690(8) 0.9204(2) 0.035(2) Uani 1 1 d . . .
H16 H 0.5823 0.3232 0.9128 0.041 Uiso 1 1 calc R . .
C17 C 0.6802(8) 0.4868(7) 0.9211(2) 0.034(2) Uani 1 1 d . . .
C18 C 0.6056(9) 0.4935(8) 0.9386(2) 0.039(2) Uani 1 1 d . . .
H18 H 0.6045 0.4516 0.9532 0.047 Uiso 1 1 calc R . .
C19 C 0.5292(9) 0.5640(9) 0.9349(3) 0.048(3) Uani 1 1 d . . .
H19 H 0.4758 0.5691 0.9465 0.057 Uiso 1 1 calc R . .
C20 C 0.5371(12) 0.6255(11) 0.9131(3) 0.074(5) Uani 1 1 d . . .
H20 H 0.4890 0.6746 0.9104 0.089 Uiso 1 1 calc R . .
C21 C 0.6097(11) 0.6163(9) 0.8964(3) 0.055(3) Uani 1 1 d . . .
H21 H 0.6104 0.6572 0.8817 0.066 Uiso 1 1 calc R . .
C22 C 0.6863(8) 0.5477(7) 0.8999(2) 0.036(2) Uani 1 1 d . . .
H22 H 0.7394 0.5437 0.8881 0.043 Uiso 1 1 calc R . .
C23 C 1.0808(7) 0.4685(7) 0.91776(18) 0.031(2) Uani 1 1 d . . .
C24 C 1.1389(7) 0.5198(8) 0.93515(19) 0.032(2) Uani 1 1 d . . .
H24 H 1.1406 0.5003 0.9527 0.039 Uiso 1 1 calc R . .
C25 C 1.1937(8) 0.5982(9) 0.9272(2) 0.042(3) Uani 1 1 d . . .
H25 H 1.2334 0.6326 0.9392 0.051 Uiso 1 1 calc R . .
C26 C 1.1910(8) 0.6269(9) 0.9020(2) 0.045(3) Uani 1 1 d . . .
H26 H 1.2277 0.6823 0.8967 0.054 Uiso 1 1 calc R . .
C27 C 1.1365(8) 0.5773(9) 0.8846(2) 0.044(3) Uani 1 1 d . . .
H27 H 1.1366 0.5975 0.8671 0.053 Uiso 1 1 calc R . .
C28 C 1.0800(8) 0.4967(8) 0.8920(2) 0.035(2) Uani 1 1 d . . .
H28 H 1.0419 0.4621 0.8797 0.042 Uiso 1 1 calc R . .
C29 C 1.0826(8) 0.2665(7) 0.93786(18) 0.034(2) Uani 1 1 d . . .
C30 C 1.1823(9) 0.2837(9) 0.9409(2) 0.043(3) Uani 1 1 d . . .
H30 H 1.2075 0.3481 0.9392 0.052 Uiso 1 1 calc R . .
C31 C 1.2447(10) 0.2061(10) 0.9464(2) 0.051(3) Uani 1 1 d . . .
H31 H 1.3127 0.2168 0.9487 0.061 Uiso 1 1 calc R . .
C32 C 1.2063(11) 0.1142(10) 0.9484(2) 0.053(3) Uani 1 1 d . . .
H32 H 1.2483 0.0611 0.9524 0.063 Uiso 1 1 calc R . .
C33 C 1.1082(13) 0.0968(9) 0.9446(2) 0.062(4) Uani 1 1 d . . .
H33 H 1.0835 0.0319 0.9455 0.075 Uiso 1 1 calc R . .
C34 C 1.0459(10) 0.1742(9) 0.9396(2) 0.048(3) Uani 1 1 d . . .
H34 H 0.9778 0.1630 0.9374 0.058 Uiso 1 1 calc R . .
C35 C 0.9319(8) 0.3219(8) 0.90226(18) 0.034(2) Uani 1 1 d . . .
H35A H 0.9747 0.3197 0.8869 0.041 Uiso 1 1 calc R . .
H35B H 0.9110 0.2542 0.9061 0.041 Uiso 1 1 calc R . .
C36 C 0.8418(7) 0.3840(8) 0.89624(16) 0.0290(19) Uani 1 1 d . . .
H36 H 0.8646 0.4508 0.8912 0.035 Uiso 1 1 calc R . .
C37 C 0.7833(10) 0.3422(9) 0.8742(2) 0.044(3) Uani 1 1 d . . .
H37A H 0.8248 0.3377 0.8589 0.066 Uiso 1 1 calc R . .
H37B H 0.7274 0.3850 0.8706 0.066 Uiso 1 1 calc R . .
H37C H 0.7597 0.2769 0.8789 0.066 Uiso 1 1 calc R . .
C38 C 0.7938(8) 0.6697(7) 0.94537(19) 0.032(2) Uani 1 1 d . . .
H38 H 0.7635 0.6244 0.9567 0.039 Uiso 1 1 calc R . .
C39 C 0.7456(9) 0.7661(8) 0.9404(2) 0.044(3) Uani 1 1 d . . .
H39A H 0.7524 0.8080 0.9558 0.053 Uiso 1 1 calc R . .
H39B H 0.6749 0.7554 0.9374 0.053 Uiso 1 1 calc R . .
C40 C 0.7889(11) 0.8192(8) 0.9173(3) 0.056(4) Uani 1 1 d . . .
H40A H 0.7653 0.8877 0.9172 0.067 Uiso 1 1 calc R . .
H40B H 0.7662 0.7873 0.9013 0.067 Uiso 1 1 calc R . .
C41 C 0.9002(12) 0.8185(11) 0.9181(3) 0.069(4) Uani 1 1 d . . .
H41A H 0.9241 0.8513 0.9338 0.082 Uiso 1 1 calc R . .
H41B H 0.9272 0.8532 0.9029 0.082 Uiso 1 1 calc R . .
C42 C 0.9318(9) 0.7104(8) 0.9178(2) 0.042(3) Uani 1 1 d . . .
H42A H 0.9267 0.6852 0.9000 0.050 Uiso 1 1 calc R . .
H42B H 1.0013 0.7062 0.9231 0.050 Uiso 1 1 calc R . .
Sb1 Sb 0.87717(5) 0.38577(5) 0.078428(11) 0.02777(15) Uani 1 1 d . . .
F1 F 0.7981(6) 0.3824(6) 0.10746(12) 0.059(2) Uani 1 1 d . . .
F2 F 0.9539(6) 0.3886(7) 0.04910(12) 0.064(2) Uani 1 1 d . . .
F3 F 0.8932(7) 0.2518(5) 0.08088(19) 0.074(2) Uani 1 1 d . . .
F4 F 0.8603(5) 0.5221(5) 0.07608(16) 0.0567(19) Uani 1 1 d . . .
F5 F 0.7653(5) 0.3694(6) 0.05810(14) 0.0542(19) Uani 1 1 d . . .
F6 F 0.9880(5) 0.4051(6) 0.09860(14) 0.063(2) Uani 1 1 d . . .
Sb2 Sb 0.39820(5) 0.39820(5) 0.0000 0.0337(2) Uani 1 2 d S . .
F7 F 0.4740(5) 0.3232(6) 0.02246(15) 0.057(2) Uani 1 1 d . . .
F8 F 0.3376(6) 0.4612(6) 0.02732(14) 0.058(2) Uani 1 1 d . . .
F9 F 0.3027(4) 0.3027(4) 0.0000 0.053(3) Uani 1 2 d S . .
F10 F 0.4961(4) 0.4961(4) 0.0000 0.054(3) Uani 1 2 d S . .
Sb3 Sb 0.92108(6) 0.92108(6) 0.0000 0.0392(3) Uani 1 2 d S . .
F11 F 0.9738(6) 0.8655(7) 0.03001(14) 0.065(2) Uani 1 1 d . . .
F12 F 0.8405(6) 0.9985(7) 0.02024(16) 0.070(2) Uani 1 1 d . . .
F13 F 0.8227(5) 0.8227(5) 0.0000 0.062(3) Uani 1 2 d S . .
F14 F 1.0172(6) 1.0172(6) 0.0000 0.065(3) Uani 1 2 d S . .
C43 C 0.3678(14) 0.4665(14) 0.8803(3) 0.084(5) Uiso 1 1 d . . .
Cl1 Cl 0.3758(3) 0.3882(3) 0.90762(8) 0.0804(11) Uiso 1 1 d . . .
Cl2A Cl 0.4674(4) 0.4432(4) 0.86047(10) 0.0931(14) Uiso 1 1 d . . .

loop_
_atom_site_aniso_label
_atom_site_aniso_U_11
_atom_site_aniso_U_22
_atom_site_aniso_U_33
_atom_site_aniso_U_23
_atom_site_aniso_U_13
_atom_site_aniso_U_12
Rh1 0.0223(3) 0.0239(3) 0.0207(3) 0.0011(3) -0.0012(3) 0.0009(3)
P1 0.0295(12) 0.0292(12) 0.0207(11) 0.0031(10) -0.0040(9) -0.0040(10)
P2 0.0286(12) 0.0262(13) 0.0278(12) 0.0016(10) 0.0015(10) 0.0022(10)
O1 0.040(4) 0.031(4) 0.050(4) 0.011(3) 0.009(3) 0.007(3)
N1 0.045(5) 0.024(4) 0.032(4) 0.001(3) -0.011(4) 0.005(4)
C1 0.042(6) 0.035(6) 0.025(5) -0.003(4) -0.002(4) 0.011(4)
C2 0.031(5) 0.047(6) 0.016(4) -0.007(4) -0.009(3) -0.014(5)
C3 0.047(7) 0.044(6) 0.012(4) 0.014(4) -0.009(4) 0.003(5)
C4 0.035(5) 0.034(5) 0.015(4) 0.002(4) 0.001(3) 0.010(4)
C5 0.033(5) 0.034(5) 0.027(5) -0.006(4) -0.008(4) -0.002(4)
C6 0.050(7) 0.065(9) 0.035(6) -0.002(6) 0.000(5) 0.012(6)
C7 0.029(5) 0.052(7) 0.031(5) -0.003(5) 0.005(4) -0.013(5)
C8 0.085(10) 0.042(7) 0.026(5) 0.000(5) -0.003(6) 0.006(6)
C9 0.040(6) 0.053(7) 0.030(5) 0.009(5) -0.003(4) 0.004(5)
C10 0.058(7) 0.039(6) 0.048(6) -0.015(6) -0.015(6) -0.011(5)
C11 0.045(6) 0.039(6) 0.015(4) 0.000(4) -0.004(4) -0.010(5)
C12 0.043(6) 0.036(6) 0.032(5) 0.008(4) -0.009(5) -0.009(5)
C13 0.054(7) 0.044(7) 0.046(6) 0.021(6) -0.013(5) -0.007(6)
C14 0.058(7) 0.040(6) 0.055(7) 0.006(5) 0.001(6) -0.029(6)
C15 0.031(5) 0.037(6) 0.051(6) 0.002(5) -0.011(5) -0.014(4)
C16 0.026(5) 0.039(5) 0.038(5) 0.000(4) 0.002(5) -0.006(5)
C17 0.034(5) 0.029(5) 0.041(6) -0.008(4) -0.015(5) 0.002(4)
C18 0.043(6) 0.030(5) 0.044(6) -0.008(4) -0.007(5) -0.003(5)
C19 0.045(7) 0.035(6) 0.063(8) -0.019(6) -0.004(6) 0.004(5)
C20 0.073(10) 0.046(8) 0.104(12) -0.025(8) -0.054(10) 0.023(7)
C21 0.062(8) 0.036(6) 0.068(8) 0.002(6) -0.029(7) 0.003(6)
C22 0.040(6) 0.029(5) 0.037(5) 0.000(4) -0.014(5) -0.010(4)
C23 0.026(5) 0.036(5) 0.030(5) 0.003(4) 0.004(4) 0.003(4)
C24 0.024(5) 0.044(6) 0.030(5) -0.001(4) -0.005(4) -0.009(4)
C25 0.040(6) 0.052(7) 0.036(5) -0.006(5) 0.003(5) -0.001(5)
C26 0.033(6) 0.048(7) 0.054(7) 0.011(6) 0.000(5) -0.013(5)
C27 0.040(6) 0.048(7) 0.044(6) 0.016(5) 0.007(5) -0.012(5)
C28 0.032(5) 0.034(5) 0.039(5) 0.009(4) -0.001(4) -0.002(4)
C29 0.043(6) 0.029(5) 0.029(5) 0.002(4) 0.014(4) 0.021(4)
C30 0.051(7) 0.048(7) 0.031(5) 0.002(5) 0.003(5) 0.020(6)
C31 0.056(8) 0.053(8) 0.044(7) -0.001(6) 0.004(6) 0.027(6)
C32 0.070(9) 0.041(7) 0.048(7) 0.000(6) -0.008(6) 0.034(7)
C33 0.108(13) 0.026(6) 0.053(7) 0.011(5) 0.011(8) 0.011(7)
C34 0.053(8) 0.038(6) 0.053(7) 0.002(5) 0.005(6) 0.009(5)
C35 0.044(6) 0.035(5) 0.023(4) -0.006(4) 0.008(4) -0.005(5)
C36 0.031(5) 0.035(5) 0.021(4) -0.003(4) -0.001(4) -0.001(4)
C37 0.058(7) 0.044(6) 0.030(5) -0.004(5) -0.006(5) -0.019(6)
C38 0.036(6) 0.027(5) 0.034(5) 0.004(4) 0.001(4) -0.002(4)
C39 0.049(7) 0.037(6) 0.046(6) -0.012(5) -0.012(5) 0.020(5)
C40 0.085(10) 0.019(5) 0.064(8) 0.017(5) -0.021(7) 0.005(6)
C41 0.077(11) 0.070(9) 0.059(8) 0.022(7) 0.006(8) 0.032(8)
C42 0.057(7) 0.031(5) 0.038(6) 0.012(5) 0.011(5) 0.004(5)
Sb1 0.0301(3) 0.0316(3) 0.0216(3) 0.0000(2) -0.0013(2) 0.0018(3)
F1 0.066(5) 0.078(5) 0.034(3) -0.005(4) 0.023(3) 0.002(4)
F2 0.066(5) 0.089(6) 0.036(3) 0.008(4) 0.024(3) 0.022(5)
F3 0.069(5) 0.039(4) 0.114(7) 0.010(4) 0.022(5) -0.002(4)
F4 0.041(4) 0.035(4) 0.094(6) 0.000(4) -0.006(4) -0.003(3)
F5 0.043(4) 0.065(5) 0.055(4) -0.017(4) -0.017(3) -0.007(3)
F6 0.055(4) 0.072(6) 0.061(4) -0.001(4) -0.037(4) 0.012(4)
Sb2 0.0268(3) 0.0268(3) 0.0474(5) -0.0015(3) 0.0015(3) 0.0003(4)
F7 0.041(4) 0.054(5) 0.075(5) 0.020(4) -0.012(4) -0.003(3)
F8 0.058(5) 0.057(5) 0.059(4) -0.028(4) 0.017(4) -0.004(4)
F9 0.040(3) 0.040(3) 0.081(7) -0.011(4) 0.011(4) -0.025(4)
F10 0.034(3) 0.034(3) 0.093(8) 0.003(4) -0.003(4) -0.016(4)
Sb3 0.0396(4) 0.0396(4) 0.0384(5) 0.0112(3) -0.0112(3) 0.0011(4)
F11 0.060(5) 0.086(6) 0.048(4) 0.019(4) -0.015(4) 0.018(4)
F12 0.059(5) 0.075(6) 0.074(5) 0.009(5) -0.018(4) -0.007(4)
F13 0.050(4) 0.050(4) 0.085(8) 0.012(4) -0.012(4) -0.006(5)
F14 0.050(4) 0.050(4) 0.096(9) 0.008(4) -0.008(4) 0.007(5)

loop_
_geom_bond_atom_site_label_1
_geom_bond_atom_site_label_2
_geom_bond_distance
_geom_bond_site_symmetry_2
_geom_bond_publ_flag
Rh1 O1 2.111(7) . ?
Rh1 C3 2.169(8) . ?
Rh1 C5 2.225(9) . ?
Rh1 C2 2.236(10) . ?
Rh1 C1 2.239(10) . ?
Rh1 C4 2.250(9) . ?
Rh1 P1 2.323(2) . ?
Rh1 P2 2.346(3) . ?
P1 C11 1.817(11) . ?
P1 C17 1.828(11) . ?
P1 C36 1.856(9) . ?
P2 C35 1.827(10) . ?
P2 C23 1.837(11) . ?
P2 C29 1.849(10) . ?
O1 N1 1.355(10) . ?
N1 C38 1.250(13) . ?
N1 C42 1.473(13) . ?
C1 C2 1.423(15) . ?
C1 C5 1.464(15) . ?
C1 C6 1.491(15) . ?
C2 C3 1.408(15) . ?
C2 C7 1.464(13) . ?
C3 C4 1.462(15) . ?
C3 C8 1.506(16) . ?
C4 C5 1.409(14) . ?
C4 C9 1.469(14) . ?
C5 C10 1.522(15) . ?
C6 H6A 0.9800 . ?
C6 H6B 0.9800 . ?
C6 H6C 0.9800 . ?
C7 H7A 0.9800 . ?
C7 H7B 0.9800 . ?
C7 H7C 0.9800 . ?
C8 H8A 0.9800 . ?
C8 H8B 0.9800 . ?
C8 H8C 0.9800 . ?
C9 H9A 0.9800 . ?
C9 H9B 0.9800 . ?
C9 H9C 0.9800 . ?
C10 H10A 0.9800 . ?
C10 H10B 0.9800 . ?
C10 H10C 0.9800 . ?
C11 C16 1.351(15) . ?
C11 C12 1.412(15) . ?
C12 C13 1.383(16) . ?
C12 H12 0.9500 . ?
C13 C14 1.397(17) . ?
C13 H13 0.9500 . ?
C14 C15 1.380(17) . ?
C14 H14 0.9500 . ?
C15 C16 1.376(14) . ?
C15 H15 0.9500 . ?
C16 H16 0.9500 . ?
C17 C18 1.369(16) . ?
C17 C22 1.388(15) . ?
C18 C19 1.435(16) . ?
C18 H18 0.9500 . ?
C19 C20 1.41(2) . ?
C19 H19 0.9500 . ?
C20 C21 1.32(2) . ?
C20 H20 0.9500 . ?
C21 C22 1.418(17) . ?
C21 H21 0.9500 . ?
C22 H22 0.9500 . ?
C23 C24 1.393(14) . ?
C23 C28 1.395(14) . ?
C24 C25 1.372(15) . ?
C24 H24 0.9500 . ?
C25 C26 1.368(16) . ?
C25 H25 0.9500 . ?
C26 C27 1.354(16) . ?
C26 H26 0.9500 . ?
C27 C28 1.398(14) . ?
C27 H27 0.9500 . ?
C28 H28 0.9500 . ?
C29 C34 1.360(16) . ?
C29 C30 1.392(17) . ?
C30 C31 1.392(15) . ?
C30 H30 0.9500 . ?
C31 C32 1.36(2) . ?
C31 H31 0.9500 . ?
C32 C33 1.38(2) . ?
C32 H32 0.9500 . ?
C33 C34 1.384(17) . ?
C33 H33 0.9500 . ?
C34 H34 0.9500 . ?
C35 C36 1.528(15) . ?
C35 H35A 0.9900 . ?
C35 H35B 0.9900 . ?
C36 C37 1.509(13) . ?
C36 H36 1.0000 . ?
C37 H37A 0.9800 . ?
C37 H37B 0.9800 . ?
C37 H37C 0.9800 . ?
C38 C39 1.497(14) . ?
C38 H38 0.9500 . ?
C39 C40 1.521(18) . ?
C39 H39A 0.9900 . ?
C39 H39B 0.9900 . ?
C40 C41 1.52(2) . ?
C40 H40A 0.9900 . ?
C40 H40B 0.9900 . ?
C41 C42 1.540(17) . ?
C41 H41A 0.9900 . ?
C41 H41B 0.9900 . ?
C42 H42A 0.9900 . ?
C42 H42B 0.9900 . ?
Sb1 F3 1.850(7) . ?
Sb1 F2 1.852(6) . ?
Sb1 F1 1.857(6) . ?
Sb1 F6 1.861(6) . ?
Sb1 F5 1.873(6) . ?
Sb1 F4 1.882(7) . ?
Sb2 F9 1.846(8) . ?
Sb2 F8 1.856(7) . ?
Sb2 F8 1.856(7) 7 ?
Sb2 F7 1.868(7) 7 ?
Sb2 F7 1.868(7) . ?
Sb2 F10 1.893(9) . ?
Sb3 F12 1.855(9) . ?
Sb3 F12 1.855(9) 7 ?
Sb3 F14 1.859(12) . ?
Sb3 F11 1.879(7) . ?
Sb3 F11 1.879(7) 7 ?
Sb3 F13 1.901(11) . ?
C43 Cl2A 1.74(2) . ?
C43 Cl1 1.781(18) . ?
